data_7220871
loop_
_publ_author_name
'Vande Velde, Christophe M. L.'
'Zeller, Matthias'
'Azov, Vladimir A.'

_publ_section_title
;
 Thermodynamic parameters of the pedal motion in the crystal structures of
 two bromomethylated azobenzenes
;
_journal_issue 30
_journal_name_full CrystEngComm
_journal_page_first 5751
_journal_paper_doi 10.1039/C5CE00905G
_journal_volume 17
_journal_year 2015
_chemical_formula_moiety 'C14 H12 Br2 N2'
_chemical_formula_sum 'C14 H12 Br2 N2'
_chemical_formula_weight 368.08
_chemical_melting_point 419.5(5)
_chemical_name_systematic
;
 (1E)-1,2-bis[3-(Bromomethyl)phenyl]-diazene
;
_space_group_crystal_system monoclinic
_space_group_IT_number 14
_space_group_name_Hall '-P 2ybc'
_space_group_name_H-M_alt 'P 1 21/c 1'
_symmetry_space_group_name_Hall '-P 2ybc'
_symmetry_space_group_name_H-M 'P 1 21/c 1'
_atom_sites_solution_hydrogens geom
_atom_sites_solution_primary direct
_atom_sites_solution_secondary difmap
_audit_creation_method SHELXL-2013
_audit_update_record
;
2015-05-05 deposited with the CCDC.
2015-06-25 downloaded from the CCDC.
;
_cell_angle_alpha 90
_cell_angle_beta 99.262(3)
_cell_angle_gamma 90
_cell_formula_units_Z 2
_cell_length_a 14.105(3)
_cell_length_b 4.4657(10)
_cell_length_c 11.245(2)
_cell_measurement_reflns_used 1643
_cell_measurement_temperature 330(2)
_cell_measurement_theta_max 24.97
_cell_measurement_theta_min 2.52
_cell_volume 699.1(2)
_computing_structure_refinement 'SHELXL-2013 (Sheldrick, 2013)'
_diffrn_ambient_temperature 330(2)
_diffrn_measured_fraction_theta_full 0.990
_diffrn_measured_fraction_theta_max 0.940
_diffrn_measurement_device_type 'Bruker Smart 1000 area detector'
_diffrn_measurement_method \w-scans
_diffrn_radiation_monochromator graphite
_diffrn_radiation_source 'fine-focus sealed tube'
_diffrn_radiation_type MoK\a
_diffrn_radiation_wavelength 0.71073
_diffrn_reflns_av_R_equivalents 0.0333
_diffrn_reflns_av_unetI/netI 0.0390
_diffrn_reflns_laue_measured_fraction_full 0.990
_diffrn_reflns_laue_measured_fraction_max 0.940
_diffrn_reflns_limit_h_max 20
_diffrn_reflns_limit_h_min -20
_diffrn_reflns_limit_k_max 6
_diffrn_reflns_limit_k_min -6
_diffrn_reflns_limit_l_max 16
_diffrn_reflns_limit_l_min -16
_diffrn_reflns_number 6764
_diffrn_reflns_point_group_measured_fraction_full 0.990
_diffrn_reflns_point_group_measured_fraction_max 0.940
_diffrn_reflns_theta_full 28.000
_diffrn_reflns_theta_max 31.487
_diffrn_reflns_theta_min 2.926
_exptl_absorpt_coefficient_mu 5.781
_exptl_absorpt_correction_T_max 0.7463
_exptl_absorpt_correction_T_min 0.3950
_exptl_absorpt_correction_type multi-scan
_exptl_absorpt_process_details 'Bruker SADABS 2008-1'
_exptl_crystal_colour orange
_exptl_crystal_density_diffrn 1.748
_exptl_crystal_density_meas ?
_exptl_crystal_description plate
_exptl_crystal_F_000 360
_exptl_crystal_size_max 0.550
_exptl_crystal_size_mid 0.520
_exptl_crystal_size_min 0.470
_refine_diff_density_max 0.331
_refine_diff_density_min -0.341
_refine_diff_density_rms 0.057
_refine_ls_extinction_coef 0.029(3)
_refine_ls_extinction_expression Fc^*^=kFc[1+0.001xFc^2^\l^3^/sin(2\q)]^-1/4^
_refine_ls_extinction_method SHELXL
_refine_ls_goodness_of_fit_ref 1.008
_refine_ls_hydrogen_treatment constr
_refine_ls_matrix_type full
_refine_ls_number_parameters 111
_refine_ls_number_reflns 2196
_refine_ls_number_restraints 21
_refine_ls_restrained_S_all 1.018
_refine_ls_R_factor_all 0.0753
_refine_ls_R_factor_gt 0.0350
_refine_ls_shift/su_max 0.000
_refine_ls_shift/su_mean 0.000
_refine_ls_structure_factor_coef Fsqd
_refine_ls_weighting_details
;
 w=1/[\s^2^(Fo^2^)+(0.0373P)^2^+0.1498P]
 where P=(Fo^2^+2Fc^2^)/3
;
_refine_ls_weighting_scheme calc
_refine_ls_wR_factor_gt 0.0767
_refine_ls_wR_factor_ref 0.0877
_reflns_Friedel_coverage 0.000
_reflns_number_gt 1312
_reflns_number_total 2196
_reflns_threshold_expression 'I > 2\s(I)'
_cod_data_source_file c5ce00905g3.cif
_cod_data_source_block 12mz127_0m
_cod_depositor_comments
;
The following automatic conversions were performed:

'_chemical_melting_point' value '419-420K' was changed to '419.5(5)'
- the average value was taken and precision was estimated.

'_exptl_crystal_density_meas' value 'not measured' was changed to '?'
- the value is perceived as not measured.

Automatic conversion script
Id: cif_fix_values 3271 2015-04-21 07:52:19Z andrius 

 Adding full bibliography for 7220863--7220879.cif.
;
_cod_original_cell_volume 699.1(3)
_cod_database_code 7220871
_shelx_space_group_comment
;
The symmetry employed for this shelxl refinement is uniquely defined
by the following loop, which should always be used as a source of
symmetry information in preference to the above space-group names.
They are only intended as comments.
;
_shelx_estimated_absorpt_t_min 0.143
_shelx_estimated_absorpt_t_max 0.172
_shelxl_version_number 2013-2

loop_
_space_group_symop_operation_xyz
'x, y, z'
'-x, y+1/2, -z+1/2'
'-x, -y, -z'
'x, -y-1/2, z-1/2'

loop_
_atom_site_label
_atom_site_type_symbol
_atom_site_fract_x
_atom_site_fract_y
_atom_site_fract_z
_atom_site_U_iso_or_equiv
_atom_site_adp_type
_atom_site_occupancy
_atom_site_site_symmetry_order
_atom_site_calc_flag
_atom_site_refinement_flags_posn
_atom_site_refinement_flags_adp
_atom_site_refinement_flags_occupancy
_atom_site_disorder_assembly
_atom_site_disorder_group
Br1 Br 0.4233(2) 0.5705(6) 0.1369(3) 0.0638(4) Uani 0.667(4) 1 d D . P A 1
C1 C 0.3434(3) 0.8104(9) 0.0092(4) 0.0530(11) Uani 0.667(4) 1 d D . P A 1
H1A H 0.3176 0.9837 0.0451 0.064 Uiso 0.667(4) 1 calc R U P A 1
H1B H 0.3828 0.8807 -0.0482 0.064 Uiso 0.667(4) 1 calc R U P A 1
C2 C 0.2627(2) 0.6232(11) -0.0543(3) 0.0457(7) Uani 0.667(4) 1 d D . P A 1
C3 C 0.2752(4) 0.464(3) -0.1569(10) 0.0537(6) Uani 0.667(4) 1 d D . P A 1
H3 H 0.3347 0.4650 -0.1825 0.064 Uiso 0.667(4) 1 calc R U P A 1
C4 C 0.2001(4) 0.302(2) -0.2214(7) 0.0574(10) Uani 0.667(4) 1 d D . P A 1
H4 H 0.2084 0.2007 -0.2911 0.069 Uiso 0.667(4) 1 calc R U P A 1
C5 C 0.1116(3) 0.2942(12) -0.1805(4) 0.0477(9) Uani 0.667(4) 1 d D . P A 1
H5 H 0.0612 0.1811 -0.2213 0.057 Uiso 0.667(4) 1 calc R U P A 1
C6 C 0.0995(2) 0.4558(10) -0.0788(4) 0.0407(8) Uani 0.667(4) 1 d D . P A 1
C7 C 0.1740(3) 0.6214(10) -0.0169(4) 0.0410(8) Uani 0.667(4) 1 d D . P A 1
H7 H 0.1645 0.7323 0.0502 0.049 Uiso 0.667(4) 1 calc R U P A 1
N1 N 0.0044(2) 0.4397(10) -0.0477(3) 0.0579(10) Uani 0.667(4) 1 d D . P A 1
Br1B Br 0.4328(5) 0.6237(13) 0.1380(6) 0.0638(4) Uani 0.333(4) 1 d D . P A 2
C1B C 0.3737(5) 0.794(2) -0.0201(7) 0.0530(11) Uani 0.333(4) 1 d D . P A 2
H1BA H 0.3638 1.0077 -0.0118 0.064 Uiso 0.333(4) 1 calc R U P A 2
H1BB H 0.4165 0.7650 -0.0785 0.064 Uiso 0.333(4) 1 calc R U P A 2
C2B C 0.2794(4) 0.645(2) -0.0635(6) 0.0457(7) Uani 0.333(4) 1 d D . P A 2
C3B C 0.2704(8) 0.452(6) -0.1620(19) 0.0537(6) Uani 0.333(4) 1 d D . P A 2
H3B H 0.3224 0.4233 -0.2023 0.064 Uiso 0.333(4) 1 calc R U P A 2
C4B C 0.1850(8) 0.303(5) -0.2008(16) 0.0574(10) Uani 0.333(4) 1 d D . P A 2
H4B H 0.1799 0.1707 -0.2655 0.069 Uiso 0.333(4) 1 calc R U P A 2
C5B C 0.1063(5) 0.352(2) -0.1419(8) 0.0477(9) Uani 0.333(4) 1 d D . P A 2
H5B H 0.0473 0.2635 -0.1700 0.057 Uiso 0.333(4) 1 calc R U P A 2
C6B C 0.1171(5) 0.5353(18) -0.0411(6) 0.0407(8) Uani 0.333(4) 1 d D . P A 2
C7B C 0.2029(5) 0.679(2) -0.0019(7) 0.0410(8) Uani 0.333(4) 1 d D . P A 2
H7B H 0.2092 0.8007 0.0661 0.049 Uiso 0.333(4) 1 calc R U P A 2
N1B N 0.0349(4) 0.550(2) 0.0201(7) 0.0579(10) Uani 0.333(4) 1 d D . P A 2

loop_
_atom_site_aniso_label
_atom_site_aniso_U_11
_atom_site_aniso_U_22
_atom_site_aniso_U_33
_atom_site_aniso_U_23
_atom_site_aniso_U_13
_atom_site_aniso_U_12
Br1 0.0661(7) 0.0630(10) 0.0548(2) -0.0088(5) -0.0127(3) -0.0062(6)
C1 0.054(2) 0.0523(17) 0.054(2) 0.0064(17) 0.0114(17) -0.005(2)
C2 0.0503(17) 0.0402(15) 0.0443(13) 0.0119(11) 0.0004(12) -0.0029(13)
C3 0.0563(16) 0.0560(18) 0.0478(15) 0.0062(11) 0.0057(13) 0.0047(13)
C4 0.071(3) 0.0660(18) 0.035(3) -0.005(2) 0.0069(16) -0.001(2)
C5 0.0508(16) 0.054(3) 0.034(3) -0.0096(19) -0.0060(16) -0.0005(16)
C6 0.0495(19) 0.038(2) 0.032(2) -0.0028(16) -0.0015(15) 0.0022(15)
C7 0.041(2) 0.036(2) 0.0414(15) -0.0031(12) -0.0076(18) -0.0135(19)
N1 0.059(3) 0.0657(18) 0.045(2) -0.0068(15) -0.0038(17) 0.005(2)
Br1B 0.0661(7) 0.0630(10) 0.0548(2) -0.0088(5) -0.0127(3) -0.0062(6)
C1B 0.054(2) 0.0523(17) 0.054(2) 0.0064(17) 0.0114(17) -0.005(2)
C2B 0.0503(17) 0.0402(15) 0.0443(13) 0.0119(11) 0.0004(12) -0.0029(13)
C3B 0.0563(16) 0.0560(18) 0.0478(15) 0.0062(11) 0.0057(13) 0.0047(13)
C4B 0.071(3) 0.0660(18) 0.035(3) -0.005(2) 0.0069(16) -0.001(2)
C5B 0.0508(16) 0.054(3) 0.034(3) -0.0096(19) -0.0060(16) -0.0005(16)
C6B 0.0495(19) 0.038(2) 0.032(2) -0.0028(16) -0.0015(15) 0.0022(15)
C7B 0.041(2) 0.036(2) 0.0414(15) -0.0031(12) -0.0076(18) -0.0135(19)
N1B 0.059(3) 0.0657(18) 0.045(2) -0.0068(15) -0.0038(17) 0.005(2)

loop_
_atom_type_symbol
_atom_type_description
_atom_type_scat_dispersion_real
_atom_type_scat_dispersion_imag
_atom_type_scat_source
C C 0.0033 0.0016 'International Tables Vol C Tables 4.2.6.8 and 6.1.1.4'
H H 0.0000 0.0000 'International Tables Vol C Tables 4.2.6.8 and 6.1.1.4'
N N 0.0061 0.0033 'International Tables Vol C Tables 4.2.6.8 and 6.1.1.4'
Br Br -0.2901 2.4595 'International Tables Vol C Tables 4.2.6.8 and 6.1.1.4'

loop_
_geom_angle_atom_site_label_1
_geom_angle_atom_site_label_2
_geom_angle_atom_site_label_3
_geom_angle
_geom_angle_site_symmetry_1
C2 C1 Br1 110.0(2) .
C2 C1 H1A 109.7 .
Br1 C1 H1A 109.7 .
C2 C1 H1B 109.7 .
Br1 C1 H1B 109.7 .
H1A C1 H1B 108.2 .
C7 C2 C3 119.4(3) .
C7 C2 C1 120.9(3) .
C3 C2 C1 119.6(3) .
C4 C3 C2 120.8(3) .
C4 C3 H3 119.6 .
C2 C3 H3 119.6 .
C3 C4 C5 119.4(3) .
C3 C4 H4 120.3 .
C5 C4 H4 120.3 .
C6 C5 C4 119.5(3) .
C6 C5 H5 120.3 .
C4 C5 H5 120.3 .
C7 C6 C5 120.8(3) .
C7 C6 N1 124.5(3) .
C5 C6 N1 114.7(3) .
C6 C7 C2 120.2(3) .
C6 C7 H7 119.9 .
C2 C7 H7 119.9 .
N1 N1 C6 114.8(5) 3_565
C2B C1B Br1B 110.1(2) .
C2B C1B H1BA 109.7 .
Br1B C1B H1BA 109.7 .
C2B C1B H1BB 109.7 .
Br1B C1B H1BB 109.7 .
H1BA C1B H1BB 108.2 .
C7B C2B C3B 119.3(3) .
C7B C2B C1B 120.7(3) .
C3B C2B C1B 119.9(3) .
C4B C3B C2B 120.7(3) .
C4B C3B H3B 119.6 .
C2B C3B H3B 119.6 .
C3B C4B C5B 119.4(3) .
C3B C4B H4B 120.3 .
C5B C4B H4B 120.3 .
C6B C5B C4B 119.3(3) .
C6B C5B H5B 120.3 .
C4B C5B H5B 120.3 .
C7B C6B C5B 120.8(3) .
C7B C6B N1B 123.9(4) .
C5B C6B N1B 115.2(4) .
C6B C7B C2B 120.2(3) .
C6B C7B H7B 119.9 .
C2B C7B H7B 119.9 .
N1B N1B C6B 121.1(8) 3_565

loop_
_geom_bond_atom_site_label_1
_geom_bond_atom_site_label_2
_geom_bond_distance
_geom_bond_site_symmetry_2
Br1 C1 1.990(3) .
C1 C2 1.498(4) .
C1 H1A 0.9700 .
C1 H1B 0.9700 .
C2 C7 1.383(4) .
C2 C3 1.392(4) .
C3 C4 1.385(4) .
C3 H3 0.9300 .
C4 C5 1.398(5) .
C4 H4 0.9300 .
C5 C6 1.386(5) .
C5 H5 0.9300 .
C6 C7 1.378(4) .
C6 N1 1.442(4) .
C7 H7 0.9300 .
N1 N1 1.224(7) 3_565
Br1B C1B 1.990(3) .
C1B C2B 1.498(4) .
C1B H1BA 0.9700 .
C1B H1BB 0.9700 .
C2B C7B 1.383(4) .
C2B C3B 1.392(4) .
C3B C4B 1.385(4) .
C3B H3B 0.9300 .
C4B C5B 1.398(5) .
C4B H4B 0.9300 .
C5B C6B 1.385(5) .
C5B H5B 0.9300 .
C6B C7B 1.378(5) .
C6B N1B 1.442(4) .
C7B H7B 0.9300 .
N1B N1B 1.109(12) 3_565

loop_
_geom_torsion_atom_site_label_1
_geom_torsion_atom_site_label_2
_geom_torsion_atom_site_label_3
_geom_torsion_atom_site_label_4
_geom_torsion
_geom_torsion_site_symmetry_4
Br1 C1 C2 C7 92.6(5) .
Br1 C1 C2 C3 -91.5(9) .
C7 C2 C3 C4 -0.3(18) .
C1 C2 C3 C4 -176.3(11) .
C2 C3 C4 C5 -2(2) .
C3 C4 C5 C6 2.3(16) .
C4 C5 C6 C7 -0.7(9) .
C4 C5 C6 N1 177.8(7) .
C5 C6 C7 C2 -1.4(7) .
N1 C6 C7 C2 -179.7(4) .
C3 C2 C7 C6 1.9(11) .
C1 C2 C7 C6 177.8(4) .
C7 C6 N1 N1 -7.7(8) 3_565
C5 C6 N1 N1 173.9(6) 3_565
Br1B C1B C2B C7B 65.9(10) .
Br1B C1B C2B C3B -109.8(18) .
C7B C2B C3B C4B 2(4) .
C1B C2B C3B C4B 178(2) .
C2B C3B C4B C5B 2(4) .
C3B C4B C5B C6B -4(3) .
C4B C5B C6B C7B 3(2) .
C4B C5B C6B N1B -174.3(16) .
C5B C6B C7B C2B 0.4(17) .
N1B C6B C7B C2B 177.6(10) .
C3B C2B C7B C6B -3(2) .
C1B C2B C7B C6B -178.5(8) .
C7B C6B N1B N1B 173.4(15) 3_565
C5B C6B N1B N1B -9.3(19) 3_565
